data_9017837
loop_
_publ_author_name
'Krivovichev, S. V.'
'Chernyatieva, A. Y.'
'Britvin, S. N.'
'Yakovenchuk, V. N.'
'Krivovichev, V. G.'

_publ_section_title
;
 Refinement of the crystal structure of bonshtedtite Na3Fe(PO4)(CO3)
;
_journal_name_full 'Zapiski Rossiiskogo Mineralogicheskogo Obshchetstva'
_journal_page_first 46
_journal_page_last 54
_journal_volume 142
_journal_year 2013
_chemical_compound_source 'Khibiny Massif, Kola Peninsula, Russia'
_chemical_formula_sum 'C Fe Na3 O7 P'
_chemical_name_mineral Bonshtedtite
_space_group_IT_number 11
_space_group_name_Hall '-P 2yb'
_space_group_name_H-M_alt 'P 1 21/m 1'
_symmetry_space_group_name_H-M 'P 1 21/m 1'
_cell_angle_alpha 90
_cell_angle_beta 90.554
_cell_angle_gamma 90
_cell_length_a 5.137
_cell_length_b 6.644
_cell_length_c 8.908
_cell_formula_units_Z 2
_cell_volume 304.018
_database_code_amcsd 0020683
_exptl_crystal_density_diffrn 3.056
_cod_data_source_file inputs/fixed/downloads/20/20427.cif
_cod_data_source_block 20427
_cod_original_formula_sum 'Na3 Fe P C O7'
_cod_database_code 9017837

loop_
_space_group_symop_operation_xyz
x,y,z
x,1/2-y,z
-x,1/2+y,-z
-x,-y,-z

loop_
_atom_site_aniso_label
_atom_site_aniso_U_11
_atom_site_aniso_U_22
_atom_site_aniso_U_33
_atom_site_aniso_U_12
_atom_site_aniso_U_13
_atom_site_aniso_U_23
Na1 0.01520 0.01480 0.01590 -0.00090 -0.00090 -0.00250
Na2 0.01410 0.03930 0.01270 0.00000 -0.00230 0.00000
Fe 0.01290 0.01740 0.01470 0.00000 -0.00060 0.00000
P 0.00800 0.01250 0.00990 0.00000 -0.00050 0.00000
C 0.00900 0.01000 0.00910 0.00000 -0.00030 0.00000
O1 0.00560 0.02000 0.01200 0.00000 -0.00130 0.00000
O2 0.00740 0.02030 0.01760 0.00000 -0.00450 0.00000
O3 0.00710 0.02270 0.01310 0.00000 0.00020 0.00000
O4 0.00900 0.01700 0.00900 0.00000 0.00170 0.00000
O5 0.01600 0.01070 0.01160 0.00180 -0.00240 0.00170
O6 0.02120 0.02180 0.00940 0.00000 0.00130 0.00000

loop_
_atom_site_label
_atom_site_fract_x
_atom_site_fract_y
_atom_site_fract_z
_atom_site_U_iso_or_equiv
Na1 0.24950 -0.00370 0.76330 0.01530
Na2 0.26520 0.25000 0.41810 0.02200
Fe 0.72090 0.25000 0.85560 0.01500
P 0.20410 0.25000 0.08520 0.01010
C 0.77000 0.25000 0.56200 0.00930
O1 0.90800 0.25000 0.05950 0.01250
O2 0.97470 0.25000 0.64520 0.01510
O3 0.54550 0.25000 0.62620 0.01430
O4 0.33990 0.25000 0.93340 0.01170
O5 0.72080 -0.06460 0.82040 0.01280
O6 0.21380 -0.25000 0.58090 0.01750

loop_
_cod_related_entry_id
_cod_related_entry_database
_cod_related_entry_code
1 AMCSD 0020683
